data_7055637
loop_
_publ_author_name
'Zhang, Jie'
'Liu, Shaofeng'
'Li, Antai'
'Ye, Hongqi'
'Li, Zhibo'

_publ_section_title
;
 Nickel(ii) complexes chelated by 2,6-pyridinedicarboxamide: syntheses,
 characterization, and ethylene oligomerization
;
_journal_issue 8
_journal_name_full 'New J. Chem.'
_journal_page_first 7027
_journal_paper_doi 10.1039/C6NJ00559D
_journal_volume 40
_journal_year 2016
_chemical_compound_source no
_chemical_formula_moiety 'C28 H37 Br N3 Ni O4, O, Br'
_chemical_formula_sum 'C28 H37 Br2 N3 Ni O5'
_chemical_formula_weight 714.13
_chemical_melting_point ?
_chemical_name_common no
_chemical_name_systematic Ni5
_space_group_crystal_system monoclinic
_space_group_IT_number 14
_space_group_name_Hall '-P 2ybc'
_space_group_name_H-M_alt 'P 1 21/c 1'
_symmetry_space_group_name_Hall '-P 2ybc'
_symmetry_space_group_name_H-M 'P 1 21/c 1'
_atom_sites_solution_hydrogens mixed
_audit_creation_date 2015-12-15
_audit_creation_method
;
Olex2 1.2
(compiled 2015.09.30 svn.r3233 for OlexSys, GUI svn.r5103)
;
_audit_update_record
;
2016-01-04 deposited with the CCDC.
2016-06-15 downloaded from the CCDC.
;
_cell_angle_alpha 90
_cell_angle_beta 118.319(2)
_cell_angle_gamma 90
_cell_formula_units_Z 4
_cell_length_a 15.331(3)
_cell_length_b 15.527(4)
_cell_length_c 14.982(4)
_cell_measurement_reflns_used 8515
_cell_measurement_temperature 173.1500
_cell_measurement_theta_max 27.4751
_cell_measurement_theta_min 1.9993
_cell_volume 3139.6(13)
_computing_cell_refinement 'CrystalClear (Rigaku Inc., 2007)'
_computing_data_collection 'CrystalClear (Rigaku Inc., 2007)'
_computing_data_reduction 'CrystalClear (Rigaku Inc., 2007)'
_computing_molecular_graphics 'Olex2 (Dolomanov et al., 2009)'
_computing_publication_material 'CIFTAB (Sheldrick, 2013)'
_computing_structure_refinement 'SHELXL (Sheldrick, 2015)'
_computing_structure_solution
;
'SHELXT (Sheldrick, 2014)'
;
_diffrn_ambient_temperature 173.1500
_diffrn_detector_area_resol_mean 28.5714
_diffrn_measured_fraction_theta_full 0.992
_diffrn_measured_fraction_theta_max 0.991
_diffrn_measurement_details
;
scan:
    Number of images: 360
               Slice: -110.0000 - 70.0000
         Image width: 0.5000
            Exp time: 10.0000
       Rotation axis: Omega
               Omega: 0.0000
                 Chi: 45.0000
                 Phi: 90.0000
                 XTD: 45.0993
              2theta: -20.0068
scan:
    Number of images: 298
               Slice: -107.0000 - 42.0000
         Image width: 0.5000
            Exp time: 10.0000
       Rotation axis: Omega
               Omega: 0.0000
                 Chi: 45.0000
                 Phi: 180.0000
                 XTD: 45.0993
              2theta: -20.0068
;
_diffrn_measurement_device
;
Saturn724+ (2x2 bin mode)
;
_diffrn_measurement_device_details
;
AFC10: Fixed Chi 2 circle
;
_diffrn_measurement_device_type 'Saturn724+ CCD'
_diffrn_measurement_method '\w scans at fixed \c = 45\%'
_diffrn_orient_matrix_type d*Trek
_diffrn_orient_matrix_UB_11 -0.0600
_diffrn_orient_matrix_UB_12 0.0239
_diffrn_orient_matrix_UB_13 0.0397
_diffrn_orient_matrix_UB_21 0.0179
_diffrn_orient_matrix_UB_22 -0.0372
_diffrn_orient_matrix_UB_23 0.0494
_diffrn_orient_matrix_UB_31 0.0077
_diffrn_orient_matrix_UB_32 0.0602
_diffrn_orient_matrix_UB_33 0.0425
_diffrn_radiation_detector CCD
_diffrn_radiation_monochromator 'Graphite Monochromator'
_diffrn_radiation_type MoK\a
_diffrn_radiation_wavelength 0.71073
_diffrn_reflns_av_R_equivalents 0.0515
_diffrn_reflns_av_unetI/netI 0.0518
_diffrn_reflns_Laue_measured_fraction_full 0.992
_diffrn_reflns_Laue_measured_fraction_max 0.991
_diffrn_reflns_limit_h_max 19
_diffrn_reflns_limit_h_min -17
_diffrn_reflns_limit_k_max 19
_diffrn_reflns_limit_k_min -20
_diffrn_reflns_limit_l_max 19
_diffrn_reflns_limit_l_min -19
_diffrn_reflns_number 22233
_diffrn_reflns_point_group_measured_fraction_full 0.992
_diffrn_reflns_point_group_measured_fraction_max 0.991
_diffrn_reflns_theta_full 26.000
_diffrn_reflns_theta_max 27.489
_diffrn_reflns_theta_min 1.509
_diffrn_source 'Sealed Tube'
_diffrn_source_current 30.0000
_diffrn_source_power 1.5000
_diffrn_source_voltage 50.0000
_exptl_absorpt_coefficient_mu 3.203
_exptl_absorpt_correction_T_max 1.0000
_exptl_absorpt_correction_T_min 0.7894
_exptl_absorpt_correction_type multi-scan
_exptl_absorpt_process_details 'CrystalClear (Rigaku Inc., 2007)'
_exptl_crystal_colour green
_exptl_crystal_colour_primary green
_exptl_crystal_density_diffrn 1.511
_exptl_crystal_description block
_exptl_crystal_F_000 1456
_exptl_crystal_size_max 0.19
_exptl_crystal_size_mid 0.18
_exptl_crystal_size_min 0.11
_refine_diff_density_max 0.975
_refine_diff_density_min -0.669
_refine_diff_density_rms 0.115
_refine_ls_extinction_method none
_refine_ls_goodness_of_fit_ref 1.235
_refine_ls_hydrogen_treatment mixed
_refine_ls_matrix_type full
_refine_ls_number_parameters 382
_refine_ls_number_reflns 7137
_refine_ls_number_restraints 28
_refine_ls_restrained_S_all 1.234
_refine_ls_R_factor_all 0.0909
_refine_ls_R_factor_gt 0.0806
_refine_ls_shift/su_max 0.001
_refine_ls_shift/su_mean 0.000
_refine_ls_structure_factor_coef Fsqd
_refine_ls_weighting_details 'w=1/[\s^2^(Fo^2^)+(0.0283P)^2^+18.1415P] where P=(Fo^2^+2Fc^2^)/3'
_refine_ls_weighting_scheme calc
_refine_ls_wR_factor_gt 0.1632
_refine_ls_wR_factor_ref 0.1684
_reflns_Friedel_coverage 0.000
_reflns_number_gt 6357
_reflns_number_total 7137
_reflns_threshold_expression 'I > 2\s(I)'
_cod_data_source_file c6nj00559d2.cif
_cod_data_source_block a
_cod_depositor_comments
;
The following automatic conversions were performed:

'_chemical_melting_point' value 'unknown' was changed to '?' - the
value is undefined or not given.

Automatic conversion script
Id: cif_fix_values 4268 2015-11-12 08:31:59Z antanas 

 Adding full bibliography for 7055637--7055638.cif.
;
_cod_original_cell_volume 3139.5(13)
_cod_database_code 7055637
_shelx_space_group_comment
;
The symmetry employed for this shelxl refinement is uniquely defined
by the following loop, which should always be used as a source of
symmetry information in preference to the above space-group names.
They are only intended as comments.
;
_diffrn_number_total 7428
_olex2_refinement_description
;
1. Fixed Uiso
 At 1.2 times of:
  All C(H) groups, All C(H,H) groups, All C(H,H,H,H) groups, All N(H) groups
 At 1.5 times of:
  All C(H,H,H) groups, All O(H) groups, All O(H,H) groups
2. Restrained distances
 O3-H3
 0.85 with sigma of 0.01
 C27-C26
 1.54 with sigma of 0.01
 C28-H3
 1.879898 with sigma of 0.02
 Ni1-H3
 2.712561 with sigma of 0.02
3. Uiso/Uaniso restraints and constraints
Uanis(C10) \\sim Ueq, Uanis(C25) \\sim Ueq, Uanis(C25A) \\sim Ueq, Uanis(C27)
\\sim Ueq: with sigma of 0.01 and sigma for terminal atoms of 0.02
4. Others
 Sof(H24C)=Sof(H24D)=Sof(C25A)=Sof(H25D)=Sof(H25E)=Sof(H25F)=1-FVAR(1)
 Sof(H24A)=Sof(H24B)=Sof(C25)=Sof(H25A)=Sof(H25B)=Sof(H25C)=FVAR(1)
 Sof(Br2A)=1-FVAR(2)
 Sof(Br2)=FVAR(2)
5.a Rotating group:
 O4(H4A,H4B)
5.b Secondary CH2 refined with riding coordinates:
 C7(H7A,H7B), C9(H9A,H9B), C24(H24A,H24B), C24(H24C,H24D), C26(H26A,H26B)
5.c Aromatic/amide H refined with riding coordinates:
 N1(H1), N3(H3A), C2(H2), C3(H3B), C4(H4), C13(H13), C14(H14), C15(H15),
 C20(H20), C21(H21), C22(H22)
5.d Idealised Me refined as rotating group:
 C8(H8A,H8B,H8C), C10(H10A,H10B,H10C), C27(H27A,H27B,H27C), C28(H28A,H28B,
 H28C), C25(H25A,H25B,H25C), C25A(H25D,H25E,H25F)
;
_shelx_shelxl_version_number 2014/7
_olex2_submission_special_instructions 'No special instructions were received'

loop_
_space_group_symop_operation_xyz
'x, y, z'
'-x, y+1/2, -z+1/2'
'-x, -y, -z'
'x, -y-1/2, z-1/2'

loop_
_atom_site_label
_atom_site_type_symbol
_atom_site_fract_x
_atom_site_fract_y
_atom_site_fract_z
_atom_site_U_iso_or_equiv
_atom_site_adp_type
_atom_site_occupancy
_atom_site_site_symmetry_order
_atom_site_calc_flag
_atom_site_refinement_flags_posn
_atom_site_refinement_flags_adp
_atom_site_refinement_flags_occupancy
_atom_site_disorder_assembly
_atom_site_disorder_group
Br1 Br 0.89165(5) 0.74137(4) 0.95260(5) 0.03836(19) Uani 1 1 d . . . . .
Ni1 Ni 0.77297(5) 0.85696(5) 0.84641(5) 0.02446(18) Uani 1 1 d D . . . .
O1 O 0.6502(3) 0.7975(3) 0.8485(3) 0.0302(9) Uani 1 1 d . . . . .
O2 O 0.8682(3) 0.8897(3) 0.7837(3) 0.0269(8) Uani 1 1 d . . . . .
O3 O 0.6762(3) 0.9560(3) 0.7611(3) 0.0380(10) Uani 1 1 d D . . . .
H3 H 0.626(3) 0.973(2) 0.767(4) 0.057 Uiso 1 1 d DR . . . .
O4 O 0.8120(3) 0.9331(3) 0.9688(3) 0.0421(11) Uani 1 1 d . . . . .
H4A H 0.8794 0.9412 1.0273 0.063 Uiso 1 1 d GR . . . .
H4B H 0.7675 0.9703 0.9837 0.063 Uiso 1 1 d GR . . . .
N1 N 0.5325(4) 0.6965(4) 0.7703(4) 0.0362(12) Uani 1 1 d . . . . .
H1 H 0.5008 0.6655 0.7168 0.043 Uiso 1 1 calc R . . . .
N2 N 0.7227(3) 0.7824(3) 0.7238(3) 0.0242(9) Uani 1 1 d . . . . .
N3 N 0.9090(4) 0.8502(3) 0.6631(4) 0.0311(11) Uani 1 1 d . . . . .
H3A H 0.8928 0.8200 0.6094 0.037 Uiso 1 1 calc R . . . .
C1 C 0.5497(5) 0.6392(4) 0.9293(5) 0.0389(15) Uani 1 1 d . . . . .
C2 C 0.5154(6) 0.6352(5) 1.0000(6) 0.0468(17) Uani 1 1 d . . . . .
H2 H 0.5446 0.5973 1.0545 0.056 Uiso 1 1 calc R . . . .
C3 C 0.4381(6) 0.6872(5) 0.9894(6) 0.0519(19) Uani 1 1 d . . . . .
H3B H 0.4150 0.6833 1.0365 0.062 Uiso 1 1 calc R . . . .
C4 C 0.3955(5) 0.7435(5) 0.9120(6) 0.0515(19) Uani 1 1 d . . . . .
H4 H 0.3445 0.7786 0.9079 0.062 Uiso 1 1 calc R . . . .
C5 C 0.4259(5) 0.7506(5) 0.8376(6) 0.0436(16) Uani 1 1 d . . . . .
C6 C 0.5012(4) 0.6953(4) 0.8473(5) 0.0313(13) Uani 1 1 d . . . . .
C7 C 0.6379(5) 0.5849(5) 0.9425(5) 0.0440(16) Uani 1 1 d . . . . .
H7A H 0.6816 0.6201 0.9273 0.053 Uiso 1 1 calc R . . . .
H7B H 0.6748 0.5668 1.0127 0.053 Uiso 1 1 calc R . . . .
C8 C 0.6081(7) 0.5067(6) 0.8757(8) 0.075(3) Uani 1 1 d . . . . .
H8A H 0.5723 0.5241 0.8059 0.113 Uiso 1 1 calc GR . . . .
H8B H 0.5667 0.4706 0.8918 0.113 Uiso 1 1 calc GR . . . .
H8C H 0.6663 0.4753 0.8865 0.113 Uiso 1 1 calc GR . . . .
C9 C 0.3791(7) 0.8136(7) 0.7531(8) 0.084(3) Uani 1 1 d . . . . .
H9A H 0.4299 0.8401 0.7411 0.101 Uiso 1 1 calc R . . . .
H9B H 0.3472 0.8586 0.7721 0.101 Uiso 1 1 calc R . . . .
C10 C 0.3003(10) 0.7686(9) 0.6531(10) 0.121(5) Uani 1 1 d . U . . .
H10A H 0.3296 0.7191 0.6394 0.181 Uiso 1 1 calc GR . . . .
H10B H 0.2788 0.8084 0.5976 0.181 Uiso 1 1 calc GR . . . .
H10C H 0.2445 0.7509 0.6613 0.181 Uiso 1 1 calc GR . . . .
C11 C 0.6081(4) 0.7434(4) 0.7790(4) 0.0293(12) Uani 1 1 d . . . . .
C12 C 0.6457(4) 0.7298(4) 0.7041(4) 0.0268(12) Uani 1 1 d . . . . .
C13 C 0.6123(5) 0.6727(4) 0.6241(4) 0.0317(13) Uani 1 1 d . . . . .
H13 H 0.5585 0.6369 0.6093 0.038 Uiso 1 1 calc R . . . .
C14 C 0.6616(5) 0.6700(4) 0.5658(4) 0.0311(13) Uani 1 1 d . . . . .
H14 H 0.6410 0.6316 0.5120 0.037 Uiso 1 1 calc R . . . .
C15 C 0.7405(4) 0.7240(4) 0.5879(4) 0.0293(12) Uani 1 1 d . . . . .
H15 H 0.7734 0.7228 0.5493 0.035 Uiso 1 1 calc R . . . .
C16 C 0.7697(4) 0.7804(3) 0.6690(4) 0.0221(10) Uani 1 1 d . . . . .
C17 C 0.8536(4) 0.8443(4) 0.7088(4) 0.0256(11) Uani 1 1 d . . . . .
C18 C 0.9948(5) 0.9046(4) 0.6985(5) 0.0367(15) Uani 1 1 d . . . . .
C19 C 1.0832(5) 0.8780(6) 0.7819(6) 0.051(2) Uani 1 1 d . . . . .
C20 C 1.1655(6) 0.9323(7) 0.8133(7) 0.067(3) Uani 1 1 d . . . . .
H20 H 1.2256 0.9166 0.8682 0.081 Uiso 1 1 calc R . . . .
C21 C 1.1580(7) 1.0096(7) 0.7628(8) 0.074(3) Uani 1 1 d . . . . .
H21 H 1.2128 1.0457 0.7848 0.089 Uiso 1 1 calc R . . . .
C22 C 1.0705(7) 1.0328(6) 0.6813(8) 0.069(3) Uani 1 1 d . . . . .
H22 H 1.0673 1.0841 0.6479 0.083 Uiso 1 1 calc R . . . .
C23 C 0.9861(6) 0.9818(5) 0.6467(6) 0.0504(19) Uani 1 1 d . . . . .
C24 C 1.0927(6) 0.7923(6) 0.8336(7) 0.062(2) Uani 1 1 d . . . . .
H24A H 1.0357 0.7837 0.8443 0.074 Uiso 0.738(16) 1 calc R . P A 1
H24B H 1.1515 0.7928 0.8994 0.074 Uiso 0.738(16) 1 calc R . P A 1
H24C H 1.1460 0.7587 0.8336 0.074 Uiso 0.262(16) 1 calc R . P A 2
H24D H 1.0316 0.7598 0.7990 0.074 Uiso 0.262(16) 1 calc R . P A 2
C26 C 0.8901(7) 1.0053(5) 0.5576(7) 0.065(2) Uani 1 1 d D . . . .
H26A H 0.8418 1.0144 0.5811 0.078 Uiso 1 1 calc R . . . .
H26B H 0.8678 0.9564 0.5117 0.078 Uiso 1 1 calc R . . . .
C27 C 0.8903(9) 1.0843(7) 0.4976(9) 0.098(4) Uani 1 1 d D U . . .
H27A H 0.9437 1.0800 0.4815 0.148 Uiso 1 1 calc GR . . . .
H27B H 0.8988 1.1351 0.5375 0.148 Uiso 1 1 calc GR . . . .
H27C H 0.8285 1.0877 0.4361 0.148 Uiso 1 1 calc GR . . . .
C28 C 0.7103(8) 1.0312(6) 0.7303(8) 0.081(3) Uani 1 1 d D . . . .
H28A H 0.6550 1.0683 0.6911 0.121 Uiso 1 1 calc GR . . . .
H28B H 0.7406 1.0140 0.6898 0.121 Uiso 1 1 calc GR . . . .
H28C H 0.7578 1.0615 0.7892 0.121 Uiso 1 1 calc GR . . . .
C25 C 1.0998(10) 0.7161(9) 0.7686(10) 0.071(4) Uani 0.738(16) 1 d . U P A 1
H25A H 1.1533 0.7267 0.7537 0.107 Uiso 0.738(16) 1 calc GR . P A 1
H25B H 1.0388 0.7116 0.7064 0.107 Uiso 0.738(16) 1 calc GR . P A 1
H25C H 1.1119 0.6633 0.8060 0.107 Uiso 0.738(16) 1 calc GR . P A 1
C25A C 1.117(3) 0.814(3) 0.949(3) 0.084(13) Uani 0.262(16) 1 d . U P A 2
H25D H 1.1823 0.8377 0.9860 0.126 Uiso 0.262(16) 1 calc GR . P A 2
H25E H 1.1119 0.7628 0.9820 0.126 Uiso 0.262(16) 1 calc GR . P A 2
H25F H 1.0696 0.8560 0.9481 0.126 Uiso 0.262(16) 1 calc GR . P A 2
O5 O 0.9999(6) 0.4700(6) 0.4052(7) 0.110(3) Uani 1 1 d . . . . .
Br2 Br 0.60499(13) 0.45716(13) 0.40750(10) 0.0433(5) Uani 0.749(6) 1 d . . P B 1
Br2A Br 0.6495(6) 0.4087(6) 0.4187(3) 0.067(3) Uani 0.251(6) 1 d . . P B 2

loop_
_atom_site_aniso_label
_atom_site_aniso_U_11
_atom_site_aniso_U_22
_atom_site_aniso_U_33
_atom_site_aniso_U_23
_atom_site_aniso_U_13
_atom_site_aniso_U_12
Br1 0.0483(4) 0.0411(4) 0.0353(3) 0.0130(3) 0.0277(3) 0.0197(3)
Ni1 0.0261(4) 0.0252(4) 0.0233(4) -0.0011(3) 0.0128(3) -0.0004(3)
O1 0.032(2) 0.036(2) 0.028(2) -0.0059(18) 0.0183(18) -0.0065(18)
O2 0.028(2) 0.031(2) 0.0246(19) -0.0052(17) 0.0151(16) -0.0052(17)
O3 0.041(3) 0.039(3) 0.038(2) 0.005(2) 0.022(2) 0.012(2)
O4 0.039(2) 0.045(3) 0.036(2) -0.014(2) 0.012(2) 0.009(2)
N1 0.035(3) 0.046(3) 0.030(3) -0.001(2) 0.017(2) -0.014(2)
N2 0.025(2) 0.026(2) 0.022(2) 0.0002(19) 0.0119(19) -0.0026(19)
N3 0.033(3) 0.038(3) 0.029(3) -0.011(2) 0.020(2) -0.013(2)
C1 0.048(4) 0.037(3) 0.037(3) -0.001(3) 0.025(3) -0.008(3)
C2 0.058(5) 0.047(4) 0.041(4) 0.006(3) 0.028(4) -0.002(4)
C3 0.056(5) 0.062(5) 0.052(4) -0.012(4) 0.038(4) -0.015(4)
C4 0.037(4) 0.058(5) 0.066(5) -0.005(4) 0.029(4) 0.003(3)
C5 0.037(4) 0.046(4) 0.049(4) -0.001(3) 0.021(3) -0.003(3)
C6 0.028(3) 0.039(3) 0.032(3) 0.000(3) 0.019(2) -0.010(3)
C7 0.041(4) 0.047(4) 0.037(4) 0.002(3) 0.013(3) 0.004(3)
C8 0.068(6) 0.055(5) 0.092(7) -0.013(5) 0.029(6) -0.005(5)
C9 0.061(6) 0.085(7) 0.096(8) 0.042(6) 0.028(6) 0.015(5)
C10 0.097(9) 0.117(10) 0.125(10) 0.044(8) 0.033(8) 0.009(8)
C11 0.030(3) 0.032(3) 0.027(3) 0.006(2) 0.015(2) -0.001(2)
C12 0.026(3) 0.030(3) 0.023(3) 0.000(2) 0.010(2) -0.006(2)
C13 0.035(3) 0.031(3) 0.030(3) 0.000(3) 0.016(3) -0.011(3)
C14 0.039(3) 0.028(3) 0.027(3) -0.005(2) 0.016(3) -0.008(3)
C15 0.033(3) 0.035(3) 0.025(3) -0.005(2) 0.017(2) -0.004(2)
C16 0.023(2) 0.024(3) 0.020(2) 0.000(2) 0.011(2) -0.002(2)
C17 0.026(3) 0.025(3) 0.025(3) 0.001(2) 0.011(2) -0.005(2)
C18 0.039(3) 0.043(4) 0.036(3) -0.014(3) 0.024(3) -0.016(3)
C19 0.038(4) 0.071(5) 0.052(4) -0.030(4) 0.027(3) -0.015(4)
C20 0.040(4) 0.098(7) 0.065(5) -0.041(5) 0.026(4) -0.026(5)
C21 0.058(6) 0.092(7) 0.082(7) -0.042(6) 0.040(5) -0.051(5)
C22 0.082(7) 0.063(6) 0.080(6) -0.023(5) 0.052(6) -0.041(5)
C23 0.055(4) 0.053(4) 0.052(4) -0.018(4) 0.033(4) -0.028(4)
C24 0.044(4) 0.072(6) 0.063(5) -0.002(5) 0.019(4) 0.006(4)
C26 0.077(6) 0.057(5) 0.064(5) 0.006(4) 0.036(5) -0.026(5)
C27 0.110(9) 0.085(7) 0.107(8) 0.009(7) 0.056(7) -0.031(7)
C28 0.103(8) 0.066(6) 0.087(7) 0.025(6) 0.056(7) 0.036(6)
C25 0.065(8) 0.084(9) 0.071(8) -0.004(7) 0.038(6) 0.005(6)
C25A 0.069(18) 0.077(19) 0.09(2) 0.007(15) 0.028(14) -0.018(14)
O5 0.074(5) 0.138(8) 0.116(7) 0.060(6) 0.043(5) 0.027(5)
Br2 0.0468(8) 0.0507(10) 0.0381(6) -0.0103(5) 0.0246(5) -0.0244(7)
Br2A 0.073(4) 0.084(5) 0.0381(18) 0.0011(19) 0.0208(18) -0.047(4)

loop_
_atom_type_symbol
_atom_type_description
_atom_type_scat_dispersion_real
_atom_type_scat_dispersion_imag
_atom_type_scat_source
C C 0.0033 0.0016 'International Tables Vol C Tables 4.2.6.8 and 6.1.1.4'
H H 0.0000 0.0000 'International Tables Vol C Tables 4.2.6.8 and 6.1.1.4'
Br Br -0.2901 2.4595 'International Tables Vol C Tables 4.2.6.8 and 6.1.1.4'
N N 0.0061 0.0033 'International Tables Vol C Tables 4.2.6.8 and 6.1.1.4'
Ni Ni 0.3393 1.1124 'International Tables Vol C Tables 4.2.6.8 and 6.1.1.4'
O O 0.0106 0.0060 'International Tables Vol C Tables 4.2.6.8 and 6.1.1.4'

loop_
_geom_angle_atom_site_label_1
_geom_angle_atom_site_label_2
_geom_angle_atom_site_label_3
_geom_angle
O1 Ni1 Br1 93.49(12)
O1 Ni1 O2 155.53(15)
O2 Ni1 Br1 90.44(11)
O3 Ni1 Br1 178.34(14)
O3 Ni1 O1 87.26(18)
O3 Ni1 O2 89.48(17)
O4 Ni1 Br1 91.68(14)
O4 Ni1 O1 97.17(18)
O4 Ni1 O2 106.86(18)
O4 Ni1 O3 86.75(18)
N2 Ni1 Br1 90.91(14)
N2 Ni1 O1 78.53(17)
N2 Ni1 O2 77.26(16)
N2 Ni1 O3 90.69(19)
N2 Ni1 O4 175.11(19)
C11 O1 Ni1 113.1(4)
C17 O2 Ni1 113.0(3)
Ni1 O3 H3 124.9(19)
C28 O3 Ni1 122.0(5)
C28 O3 H3 105.4(18)
Ni1 O4 H4A 127.5
Ni1 O4 H4B 127.2
H4A O4 H4B 105.3
C6 N1 H1 118.8
C11 N1 H1 118.8
C11 N1 C6 122.4(5)
C12 N2 Ni1 118.0(4)
C16 N2 Ni1 119.9(4)
C16 N2 C12 121.9(5)
C17 N3 H3A 118.3
C17 N3 C18 123.3(5)
C18 N3 H3A 118.3
C2 C1 C6 117.5(7)
C2 C1 C7 120.6(6)
C6 C1 C7 121.9(6)
C1 C2 H2 120.0
C3 C2 C1 120.0(7)
C3 C2 H2 120.0
C2 C3 H3B 119.4
C4 C3 C2 121.3(7)
C4 C3 H3B 119.4
C3 C4 H4 119.1
C3 C4 C5 121.7(7)
C5 C4 H4 119.1
C4 C5 C9 121.4(8)
C6 C5 C4 116.2(7)
C6 C5 C9 122.4(7)
C1 C6 N1 118.1(6)
C5 C6 N1 118.9(6)
C5 C6 C1 123.0(6)
C1 C7 H7A 109.0
C1 C7 H7B 109.0
H7A C7 H7B 107.8
C8 C7 C1 113.0(6)
C8 C7 H7A 109.0
C8 C7 H7B 109.0
C7 C8 H8A 109.5
C7 C8 H8B 109.5
C7 C8 H8C 109.5
H8A C8 H8B 109.5
H8A C8 H8C 109.5
H8B C8 H8C 109.5
C5 C9 H9A 109.4
C5 C9 H9B 109.4
C5 C9 C10 111.2(9)
H9A C9 H9B 108.0
C10 C9 H9A 109.4
C10 C9 H9B 109.4
C9 C10 H10A 109.5
C9 C10 H10B 109.5
C9 C10 H10C 109.5
H10A C10 H10B 109.5
H10A C10 H10C 109.5
H10B C10 H10C 109.5
O1 C11 N1 122.3(5)
O1 C11 C12 119.1(5)
N1 C11 C12 118.6(5)
N2 C12 C11 111.0(5)
N2 C12 C13 120.3(5)
C13 C12 C11 128.6(5)
C12 C13 H13 120.9
C12 C13 C14 118.2(5)
C14 C13 H13 120.9
C13 C14 H14 119.8
C15 C14 C13 120.3(5)
C15 C14 H14 119.8
C14 C15 H15 120.8
C14 C15 C16 118.4(5)
C16 C15 H15 120.8
N2 C16 C15 120.8(5)
N2 C16 C17 110.8(5)
C15 C16 C17 128.4(5)
O2 C17 N3 122.7(5)
O2 C17 C16 118.7(5)
N3 C17 C16 118.6(5)
C19 C18 N3 119.1(6)
C23 C18 N3 118.0(6)
C23 C18 C19 122.9(7)
C18 C19 C24 122.3(7)
C20 C19 C18 117.3(9)
C20 C19 C24 120.3(8)
C19 C20 H20 119.8
C21 C20 C19 120.4(9)
C21 C20 H20 119.8
C20 C21 H21 119.8
C22 C21 C20 120.4(8)
C22 C21 H21 119.8
C21 C22 H22 119.0
C21 C22 C23 121.9(9)
C23 C22 H22 119.0
C18 C23 C26 120.0(6)
C22 C23 C18 117.0(8)
C22 C23 C26 122.9(8)
C19 C24 H24A 109.4
C19 C24 H24B 109.4
C19 C24 H24C 110.5
C19 C24 H24D 110.5
C19 C24 C25 111.4(8)
C19 C24 C25A 106.1(16)
H24A C24 H24B 108.0
H24C C24 H24D 108.7
C25 C24 H24A 109.4
C25 C24 H24B 109.4
C25A C24 H24C 110.5
C25A C24 H24D 110.5
C23 C26 H26A 108.1
C23 C26 H26B 108.1
C23 C26 C27 116.7(8)
H26A C26 H26B 107.3
C27 C26 H26A 108.1
C27 C26 H26B 108.1
C26 C27 H27A 109.5
C26 C27 H27B 109.5
C26 C27 H27C 109.5
H27A C27 H27B 109.5
H27A C27 H27C 109.5
H27B C27 H27C 109.5
O3 C28 H28A 109.5
O3 C28 H28B 109.5
O3 C28 H28C 109.5
H28A C28 H28B 109.5
H28A C28 H28C 109.5
H28B C28 H28C 109.5
C24 C25 H25A 109.5
C24 C25 H25B 109.5
C24 C25 H25C 109.5
H25A C25 H25B 109.5
H25A C25 H25C 109.5
H25B C25 H25C 109.5
C24 C25A H25D 109.5
C24 C25A H25E 109.5
C24 C25A H25F 109.5
H25D C25A H25E 109.5
H25D C25A H25F 109.5
H25E C25A H25F 109.5

loop_
_geom_bond_atom_site_label_1
_geom_bond_atom_site_label_2
_geom_bond_distance
Br1 Ni1 2.5132(10)
Ni1 O1 2.110(4)
Ni1 O2 2.138(4)
Ni1 O3 2.097(4)
Ni1 O4 2.019(4)
Ni1 N2 1.992(5)
O1 C11 1.252(7)
O2 C17 1.253(7)
O3 H3 0.857(10)
O3 C28 1.442(11)
O4 H4A 0.9969
O4 H4B 0.9969
N1 H1 0.8600
N1 C6 1.444(7)
N1 C11 1.322(7)
N2 C12 1.347(7)
N2 C16 1.324(7)
N3 H3A 0.8600
N3 C17 1.323(7)
N3 C18 1.435(7)
C1 C2 1.391(9)
C1 C6 1.398(9)
C1 C7 1.525(10)
C2 H2 0.9300
C2 C3 1.379(11)
C3 H3B 0.9300
C3 C4 1.348(11)
C4 H4 0.9300
C4 C5 1.402(10)
C5 C6 1.391(9)
C5 C9 1.487(11)
C7 H7A 0.9700
C7 H7B 0.9700
C7 C8 1.500(11)
C8 H8A 0.9600
C8 H8B 0.9600
C8 H8C 0.9600
C9 H9A 0.9700
C9 H9B 0.9700
C9 C10 1.573(16)
C10 H10A 0.9600
C10 H10B 0.9600
C10 H10C 0.9600
C11 C12 1.499(8)
C12 C13 1.379(8)
C13 H13 0.9300
C13 C14 1.401(8)
C14 H14 0.9300
C14 C15 1.376(8)
C15 H15 0.9300
C15 C16 1.389(8)
C16 C17 1.506(7)
C18 C19 1.402(10)
C18 C23 1.400(10)
C19 C20 1.400(11)
C19 C24 1.510(12)
C20 H20 0.9300
C20 C21 1.395(14)
C21 H21 0.9300
C21 C22 1.365(14)
C22 H22 0.9300
C22 C23 1.391(10)
C23 C26 1.489(12)
C24 H24A 0.9700
C24 H24B 0.9700
C24 H24C 0.9700
C24 H24D 0.9700
C24 C25 1.570(15)
C24 C25A 1.63(4)
C26 H26A 0.9700
C26 H26B 0.9700
C26 C27 1.522(8)
C27 H27A 0.9600
C27 H27B 0.9600
C27 H27C 0.9600
C28 H28A 0.9600
C28 H28B 0.9600
C28 H28C 0.9600
C25 H25A 0.9600
C25 H25B 0.9600
C25 H25C 0.9600
C25A H25D 0.9600
C25A H25E 0.9600
C25A H25F 0.9600

loop_
_geom_hbond_atom_site_label_D
_geom_hbond_atom_site_label_H
_geom_hbond_atom_site_label_A
_geom_hbond_distance_DH
_geom_hbond_distance_HA
_geom_hbond_distance_DA
_geom_hbond_angle_DHA
_geom_hbond_site_symmetry_A
N3 H3A Br1 0.86 2.53 3.353(5) 161.2 4_575

loop_
_geom_torsion_atom_site_label_1
_geom_torsion_atom_site_label_2
_geom_torsion_atom_site_label_3
_geom_torsion_atom_site_label_4
_geom_torsion
Ni1 O1 C11 N1 176.8(5)
Ni1 O1 C11 C12 -1.8(7)
Ni1 O2 C17 N3 -175.4(4)
Ni1 O2 C17 C16 4.6(6)
Ni1 N2 C12 C11 3.8(6)
Ni1 N2 C12 C13 -175.6(4)
Ni1 N2 C16 C15 175.0(4)
Ni1 N2 C16 C17 -4.4(6)
O1 C11 C12 N2 -1.2(8)
O1 C11 C12 C13 178.2(6)
N1 C11 C12 N2 -179.9(5)
N1 C11 C12 C13 -0.5(10)
N2 C12 C13 C14 1.1(9)
N2 C16 C17 O2 -0.6(7)
N2 C16 C17 N3 179.5(5)
N3 C18 C19 C20 179.2(6)
N3 C18 C19 C24 2.4(10)
N3 C18 C23 C22 -179.0(7)
N3 C18 C23 C26 -0.2(10)
C1 C2 C3 C4 -1.0(12)
C2 C1 C6 N1 -176.5(6)
C2 C1 C6 C5 4.6(10)
C2 C1 C7 C8 102.2(9)
C2 C3 C4 C5 1.5(12)
C3 C4 C5 C6 1.0(11)
C3 C4 C5 C9 -179.3(8)
C4 C5 C6 N1 177.0(6)
C4 C5 C6 C1 -4.1(10)
C4 C5 C9 C10 -100.1(11)
C6 N1 C11 O1 -8.5(9)
C6 N1 C11 C12 170.1(5)
C6 C1 C2 C3 -1.9(11)
C6 C1 C7 C8 -78.5(9)
C6 C5 C9 C10 79.5(11)
C7 C1 C2 C3 177.4(7)
C7 C1 C6 N1 4.2(9)
C7 C1 C6 C5 -174.7(6)
C9 C5 C6 N1 -2.7(11)
C9 C5 C6 C1 176.2(8)
C11 N1 C6 C1 -84.5(8)
C11 N1 C6 C5 94.5(8)
C11 C12 C13 C14 -178.2(6)
C12 N2 C16 C15 0.6(8)
C12 N2 C16 C17 -178.8(5)
C12 C13 C14 C15 -0.7(9)
C13 C14 C15 C16 0.3(9)
C14 C15 C16 N2 -0.2(9)
C14 C15 C16 C17 179.1(6)
C15 C16 C17 O2 -179.9(6)
C15 C16 C17 N3 0.1(9)
C16 N2 C12 C11 178.4(5)
C16 N2 C12 C13 -1.1(8)
C17 N3 C18 C19 77.2(8)
C17 N3 C18 C23 -103.6(7)
C18 N3 C17 O2 4.3(9)
C18 N3 C17 C16 -175.7(5)
C18 C19 C20 C21 0.3(12)
C18 C19 C24 C25 75.1(10)
C18 C19 C24 C25A -117.3(16)
C18 C23 C26 C27 -172.6(8)
C19 C18 C23 C22 0.3(11)
C19 C18 C23 C26 179.0(7)
C19 C20 C21 C22 -0.9(14)
C20 C19 C24 C25 -101.6(9)
C20 C19 C24 C25A 66.1(17)
C20 C21 C22 C23 1.1(15)
C21 C22 C23 C18 -0.8(13)
C21 C22 C23 C26 -179.6(9)
C22 C23 C26 C27 6.2(14)
C23 C18 C19 C20 0.0(10)
C23 C18 C19 C24 -176.8(7)
C24 C19 C20 C21 177.2(8)
